data_7157467
loop_
_publ_author_name
'Kim, Woo Gyum'
'Baek, Seung-Yeol'
'Jeong, Seo Yeong'
'Nam, Dongsik'
'Jeon, Ji Hwan'
'Choe, Wonyoung'
'Baik, Mu-Hyun'
'Hong, Sung You'

_publ_section_title
;
 Chemo- and regioselective click reactions through nickel-catalyzed
 azide-alkyne cycloaddition.
;
_journal_issue 17
_journal_name_full 'Organic &amp; biomolecular chemistry'
_journal_page_first 3374
_journal_page_last 3381
_journal_paper_doi 10.1039/d0ob00579g
_journal_volume 18
_journal_year 2020
_chemical_formula_sum 'C19 H18 N4 O2'
_chemical_formula_weight 334.37
_chemical_name_systematic 7ab
_space_group_crystal_system monoclinic
_space_group_IT_number 14
_space_group_name_Hall '-P 2ybc'
_space_group_name_H-M_alt 'P 1 21/c 1'
_atom_sites_solution_hydrogens geom
_audit_creation_method SHELXL-2014/7
_audit_update_record
;
2019-12-05 deposited with the CCDC.	2020-04-15 downloaded from the CCDC.
;
_cell_angle_alpha 90
_cell_angle_beta 108.70(3)
_cell_angle_gamma 90
_cell_formula_units_Z 4
_cell_length_a 9.6779(19)
_cell_length_b 15.962(3)
_cell_length_c 12.006(2)
_cell_measurement_reflns_used 4008
_cell_measurement_temperature 298(2)
_cell_measurement_theta_max 27.459
_cell_measurement_theta_min 3.118
_cell_volume 1756.8(6)
_computing_cell_refinement 'Rigaku Rapid Auto'
_computing_data_collection 'Rigaku Rapid Auto'
_computing_data_reduction 'Rigaku Rapid Auto'
_computing_molecular_graphics ORTEP
_computing_publication_material CIFTAB
_computing_structure_refinement SHELXL
_computing_structure_solution SHELXS
_diffrn_ambient_temperature 298(2)
_diffrn_measured_fraction_theta_full 0.998
_diffrn_measured_fraction_theta_max 0.995
_diffrn_measurement_device_type 'imaging plate'
_diffrn_measurement_method 'omega scans'
_diffrn_radiation_type MoK\a
_diffrn_radiation_wavelength 0.71073
_diffrn_reflns_av_R_equivalents 0.0350
_diffrn_reflns_av_unetI/netI 0.0284
_diffrn_reflns_Laue_measured_fraction_full 0.998
_diffrn_reflns_Laue_measured_fraction_max 0.995
_diffrn_reflns_limit_h_max 12
_diffrn_reflns_limit_h_min -12
_diffrn_reflns_limit_k_max 20
_diffrn_reflns_limit_k_min -20
_diffrn_reflns_limit_l_max 15
_diffrn_reflns_limit_l_min -14
_diffrn_reflns_number 16732
_diffrn_reflns_point_group_measured_fraction_full 0.998
_diffrn_reflns_point_group_measured_fraction_max 0.995
_diffrn_reflns_theta_full 25.242
_diffrn_reflns_theta_max 27.459
_diffrn_reflns_theta_min 3.118
_diffrn_source 'fine-focus sealed tube'
_exptl_absorpt_coefficient_mu 0.085
_exptl_absorpt_correction_T_max 0.988
_exptl_absorpt_correction_T_min 0.977
_exptl_absorpt_correction_type multi-scan
_exptl_absorpt_process_details 'Rigaku Rapid Auto'
_exptl_crystal_colour Colorless
_exptl_crystal_density_diffrn 1.264
_exptl_crystal_description Block
_exptl_crystal_F_000 704
_exptl_crystal_size_max 0.280
_exptl_crystal_size_mid 0.280
_exptl_crystal_size_min 0.140
_refine_diff_density_max 0.175
_refine_diff_density_min -0.207
_refine_diff_density_rms 0.034
_refine_ls_extinction_method none
_refine_ls_goodness_of_fit_ref 1.027
_refine_ls_hydrogen_treatment constr
_refine_ls_matrix_type full
_refine_ls_number_parameters 227
_refine_ls_number_reflns 4008
_refine_ls_number_restraints 0
_refine_ls_restrained_S_all 1.027
_refine_ls_R_factor_all 0.0959
_refine_ls_R_factor_gt 0.0584
_refine_ls_shift/su_max 0.000
_refine_ls_shift/su_mean 0.000
_refine_ls_structure_factor_coef Fsqd
_refine_ls_weighting_details 'w=1/[\s^2^(Fo^2^)+(0.0631P)^2^+0.5194P] where P=(Fo^2^+2Fc^2^)/3'
_refine_ls_weighting_scheme calc
_refine_ls_wR_factor_gt 0.1333
_refine_ls_wR_factor_ref 0.1495
_reflns_Friedel_coverage 0.000
_reflns_number_gt 2666
_reflns_number_total 4008
_reflns_threshold_expression 'I > 2\s(I)'
_cod_data_source_file d0ob00579g2.cif
_cod_data_source_block P21c_a
_cod_depositor_comments
;
The following automatic conversions were performed:

data item '_exptl_absorpt_correction_type' value 'Multi-scan' was
changed to 'multi-scan' in accordance with the
/home/data/users/saulius/crontab/automatic-downloads/rss-feeds/RSC/lib/dictionaries/cif_core.dic
dictionary named 'cif_core.dic' version 2.4.2 last updated on
2011-04-26.

Automatic conversion script
Id: cif_fix_values 7556 2019-12-06 15:28:31Z antanas 

 Adding full bibliography for 7157466--7157469.cif.
;
_cod_original_cell_volume 1756.8(7)
_cod_original_sg_symbol_H-M 'P 21/c'
_cod_database_code 7157467
_shelx_shelxl_version_number 2014/7
_shelx_space_group_comment
;
The symmetry employed for this shelxl refinement is uniquely defined
by the following loop, which should always be used as a source of
symmetry information in preference to the above space-group names.
They are only intended as comments.
;

loop_
_space_group_symop_operation_xyz
'x, y, z'
'-x, y+1/2, -z+1/2'
'-x, -y, -z'
'x, -y-1/2, z-1/2'

loop_
_atom_site_label
_atom_site_type_symbol
_atom_site_fract_x
_atom_site_fract_y
_atom_site_fract_z
_atom_site_U_iso_or_equiv
_atom_site_adp_type
_atom_site_occupancy
_atom_site_site_symmetry_order
_atom_site_calc_flag
_atom_site_refinement_flags_posn
_atom_site_refinement_flags_adp
_atom_site_refinement_flags_occupancy
_atom_site_disorder_assembly
_atom_site_disorder_group
C1 C 0.3147(2) 0.61376(11) 0.45023(16) 0.0429(4) Uani 1 1 d . . . . .
C2 C 0.4977(3) 0.68447(14) 0.62452(18) 0.0684(7) Uani 1 1 d . . . . .
H2A H 0.5789 0.6463 0.6350 0.082 Uiso 1 1 calc R U . . .
H2B H 0.4484 0.6712 0.6810 0.082 Uiso 1 1 calc R U . . .
C3 C 0.5459(4) 0.77430(17) 0.6335(2) 0.0994(10) Uani 1 1 d . . . . .
H3A H 0.4942 0.8071 0.6754 0.119 Uiso 1 1 calc R U . . .
H3B H 0.6498 0.7787 0.6745 0.119 Uiso 1 1 calc R U . . .
C4 C 0.4163(3) 0.75032(13) 0.44146(19) 0.0588(6) Uani 1 1 d . . . . .
C5 C 0.3285(2) 0.55631(11) 0.36972(16) 0.0436(4) Uani 1 1 d . . . . .
C6 C 0.4431(2) 0.54398(11) 0.31575(15) 0.0412(4) Uani 1 1 d . . . . .
C7 C 0.5866(2) 0.56864(12) 0.37021(17) 0.0491(5) Uani 1 1 d . . . . .
H7 H 0.6116 0.5967 0.4418 0.059 Uiso 1 1 calc R U . . .
C8 C 0.6924(2) 0.55195(14) 0.31903(18) 0.0548(5) Uani 1 1 d . . . . .
H8 H 0.7877 0.5692 0.3569 0.066 Uiso 1 1 calc R U . . .
C9 C 0.6606(2) 0.51022(13) 0.21303(18) 0.0547(5) Uani 1 1 d . . . . .
C10 C 0.7769(3) 0.4912(2) 0.1579(2) 0.0856(8) Uani 1 1 d . . . . .
H10A H 0.7850 0.5374 0.1091 0.128 Uiso 1 1 calc R U . . .
H10B H 0.7510 0.4414 0.1110 0.128 Uiso 1 1 calc R U . . .
H10C H 0.8686 0.4829 0.2186 0.128 Uiso 1 1 calc R U . . .
C11 C 0.5180(2) 0.48551(13) 0.15924(18) 0.0565(5) Uani 1 1 d . . . . .
H11 H 0.4939 0.4569 0.0881 0.068 Uiso 1 1 calc R U . . .
C12 C 0.4107(2) 0.50226(12) 0.20836(17) 0.0512(5) Uani 1 1 d . . . . .
H12 H 0.3153 0.4856 0.1695 0.061 Uiso 1 1 calc R U . . .
C13 C 0.1196(3) 0.63388(13) 0.5486(2) 0.0592(6) Uani 1 1 d . . . . .
H13A H 0.1898 0.6377 0.6269 0.071 Uiso 1 1 calc R U . . .
H13B H 0.0390 0.5994 0.5532 0.071 Uiso 1 1 calc R U . . .
C14 C 0.0637(2) 0.72016(13) 0.50771(19) 0.0543(5) Uani 1 1 d . . . . .
C15 C 0.0870(3) 0.78427(17) 0.5894(2) 0.0804(8) Uani 1 1 d . . . . .
H15 H 0.1369 0.7730 0.6681 0.096 Uiso 1 1 calc R U . . .
C16 C 0.0380(4) 0.86404(19) 0.5565(3) 0.1015(10) Uani 1 1 d . . . . .
H16 H 0.0550 0.9063 0.6126 0.122 Uiso 1 1 calc R U . . .
C17 C -0.0352(3) 0.88116(19) 0.4420(4) 0.0949(10) Uani 1 1 d . . . . .
H17 H -0.0699 0.9350 0.4202 0.114 Uiso 1 1 calc R U . . .
C18 C -0.0584(3) 0.8200(2) 0.3586(3) 0.0903(9) Uani 1 1 d . . . . .
H18 H -0.1079 0.8322 0.2802 0.108 Uiso 1 1 calc R U . . .
C19 C -0.0071(3) 0.73837(16) 0.3918(2) 0.0742(7) Uani 1 1 d . . . . .
H19 H -0.0211 0.6967 0.3351 0.089 Uiso 1 1 calc R U . . .
N1 N 0.21040(18) 0.50439(10) 0.34430(15) 0.0528(4) Uani 1 1 d . . . . .
N2 N 0.12668(19) 0.52699(11) 0.40634(16) 0.0574(5) Uani 1 1 d . . . . .
N3 N 0.18872(18) 0.59341(10) 0.47045(14) 0.0501(4) Uani 1 1 d . . . . .
N4 N 0.39771(18) 0.68285(9) 0.50421(13) 0.0480(4) Uani 1 1 d . . . . .
O1 O 0.5117(2) 0.80299(10) 0.51405(16) 0.0901(6) Uani 1 1 d . . . . .
O2 O 0.3602(2) 0.76299(11) 0.33902(14) 0.0831(6) Uani 1 1 d . . . . .

loop_
_atom_site_aniso_label
_atom_site_aniso_U_11
_atom_site_aniso_U_22
_atom_site_aniso_U_33
_atom_site_aniso_U_23
_atom_site_aniso_U_13
_atom_site_aniso_U_12
C1 0.0574(11) 0.0325(9) 0.0405(10) 0.0037(7) 0.0180(8) 0.0000(8)
C2 0.1078(19) 0.0493(12) 0.0420(11) -0.0064(10) 0.0155(12) -0.0100(12)
C3 0.156(3) 0.0595(16) 0.0623(16) -0.0085(13) 0.0063(17) -0.0245(17)
C4 0.0853(15) 0.0406(11) 0.0526(13) 0.0016(9) 0.0249(11) -0.0090(10)
C5 0.0550(11) 0.0346(9) 0.0405(10) 0.0021(8) 0.0142(8) -0.0010(8)
C6 0.0523(11) 0.0322(9) 0.0404(10) 0.0024(7) 0.0164(8) 0.0010(8)
C7 0.0564(12) 0.0462(11) 0.0415(10) -0.0006(8) 0.0113(9) -0.0006(9)
C8 0.0495(11) 0.0588(13) 0.0533(12) 0.0087(10) 0.0127(9) 0.0005(10)
C9 0.0622(13) 0.0545(12) 0.0524(12) 0.0131(10) 0.0253(10) 0.0116(10)
C10 0.0789(17) 0.113(2) 0.0790(18) 0.0097(16) 0.0443(14) 0.0164(16)
C11 0.0726(14) 0.0545(12) 0.0460(11) -0.0056(9) 0.0241(10) 0.0015(11)
C12 0.0572(11) 0.0503(11) 0.0460(11) -0.0074(9) 0.0163(9) -0.0065(9)
C13 0.0741(14) 0.0565(13) 0.0591(13) 0.0104(10) 0.0383(11) 0.0121(11)
C14 0.0518(11) 0.0561(12) 0.0587(13) 0.0069(10) 0.0228(10) 0.0078(10)
C15 0.0902(18) 0.0748(17) 0.0745(17) -0.0069(14) 0.0242(14) 0.0241(14)
C16 0.108(2) 0.0686(18) 0.125(3) -0.0156(18) 0.032(2) 0.0243(17)
C17 0.0733(18) 0.0621(17) 0.142(3) 0.0107(19) 0.0248(19) 0.0155(14)
C18 0.0735(17) 0.091(2) 0.091(2) 0.0349(18) 0.0051(14) 0.0038(15)
C19 0.0806(16) 0.0645(15) 0.0693(16) 0.0081(12) 0.0126(13) -0.0010(13)
N1 0.0595(10) 0.0484(9) 0.0536(10) -0.0049(8) 0.0223(8) -0.0088(8)
N2 0.0617(11) 0.0518(10) 0.0623(11) -0.0009(9) 0.0249(9) -0.0071(8)
N3 0.0632(10) 0.0412(9) 0.0525(10) 0.0045(8) 0.0276(8) 0.0019(8)
N4 0.0718(11) 0.0334(8) 0.0398(8) -0.0004(6) 0.0193(7) -0.0016(7)
O1 0.1398(16) 0.0499(9) 0.0701(11) -0.0026(8) 0.0189(11) -0.0355(10)
O2 0.1226(15) 0.0651(11) 0.0546(10) 0.0172(8) 0.0187(10) -0.0207(10)

loop_
_atom_type_symbol
_atom_type_description
_atom_type_scat_dispersion_real
_atom_type_scat_dispersion_imag
_atom_type_scat_source
C C 0.0033 0.0016 'International Tables Vol C Tables 4.2.6.8 and 6.1.1.4'
H H 0.0000 0.0000 'International Tables Vol C Tables 4.2.6.8 and 6.1.1.4'
N N 0.0061 0.0033 'International Tables Vol C Tables 4.2.6.8 and 6.1.1.4'
O O 0.0106 0.0060 'International Tables Vol C Tables 4.2.6.8 and 6.1.1.4'

loop_
_geom_angle_atom_site_label_1
_geom_angle_atom_site_label_2
_geom_angle_atom_site_label_3
_geom_angle
_geom_angle_site_symmetry_1
_geom_angle_site_symmetry_3
_geom_angle_publ_flag
N3 C1 C5 105.22(16) . . ?
N3 C1 N4 121.53(17) . . ?
C5 C1 N4 133.22(18) . . ?
N4 C2 C3 100.39(18) . . ?
N4 C2 H2A 111.7 . . ?
C3 C2 H2A 111.7 . . ?
N4 C2 H2B 111.7 . . ?
C3 C2 H2B 111.7 . . ?
H2A C2 H2B 109.5 . . ?
O1 C3 C2 105.39(19) . . ?
O1 C3 H3A 110.7 . . ?
C2 C3 H3A 110.7 . . ?
O1 C3 H3B 110.7 . . ?
C2 C3 H3B 110.7 . . ?
H3A C3 H3B 108.8 . . ?
O2 C4 O1 123.7(2) . . ?
O2 C4 N4 127.5(2) . . ?
O1 C4 N4 108.79(18) . . ?
N1 C5 C1 107.48(17) . . ?
N1 C5 C6 121.17(16) . . ?
C1 C5 C6 131.33(17) . . ?
C7 C6 C12 117.74(18) . . ?
C7 C6 C5 122.55(17) . . ?
C12 C6 C5 119.64(17) . . ?
C8 C7 C6 120.58(19) . . ?
C8 C7 H7 119.7 . . ?
C6 C7 H7 119.7 . . ?
C7 C8 C9 121.74(19) . . ?
C7 C8 H8 119.1 . . ?
C9 C8 H8 119.1 . . ?
C11 C9 C8 117.58(19) . . ?
C11 C9 C10 120.8(2) . . ?
C8 C9 C10 121.6(2) . . ?
C9 C10 H10A 109.5 . . ?
C9 C10 H10B 109.5 . . ?
H10A C10 H10B 109.5 . . ?
C9 C10 H10C 109.5 . . ?
H10A C10 H10C 109.5 . . ?
H10B C10 H10C 109.5 . . ?
C12 C11 C9 121.5(2) . . ?
C12 C11 H11 119.2 . . ?
C9 C11 H11 119.2 . . ?
C11 C12 C6 120.82(19) . . ?
C11 C12 H12 119.6 . . ?
C6 C12 H12 119.6 . . ?
N3 C13 C14 112.66(17) . . ?
N3 C13 H13A 109.1 . . ?
C14 C13 H13A 109.1 . . ?
N3 C13 H13B 109.1 . . ?
C14 C13 H13B 109.1 . . ?
H13A C13 H13B 107.8 . . ?
C19 C14 C15 118.5(2) . . ?
C19 C14 C13 122.4(2) . . ?
C15 C14 C13 119.1(2) . . ?
C16 C15 C14 121.2(3) . . ?
C16 C15 H15 119.4 . . ?
C14 C15 H15 119.4 . . ?
C17 C16 C15 119.9(3) . . ?
C17 C16 H16 120.0 . . ?
C15 C16 H16 120.0 . . ?
C16 C17 C18 120.6(3) . . ?
C16 C17 H17 119.7 . . ?
C18 C17 H17 119.7 . . ?
C17 C18 C19 119.7(3) . . ?
C17 C18 H18 120.2 . . ?
C19 C18 H18 120.2 . . ?
C14 C19 C18 120.0(3) . . ?
C14 C19 H19 120.0 . . ?
C18 C19 H19 120.0 . . ?
N2 N1 C5 109.30(16) . . ?
N1 N2 N3 107.44(15) . . ?
N2 N3 C1 110.55(16) . . ?
N2 N3 C13 120.40(17) . . ?
C1 N3 C13 129.04(17) . . ?
C4 N4 C1 121.85(16) . . ?
C4 N4 C2 111.78(17) . . ?
C1 N4 C2 125.05(16) . . ?
C4 O1 C3 109.79(18) . . ?

loop_
_geom_bond_atom_site_label_1
_geom_bond_atom_site_label_2
_geom_bond_distance
_geom_bond_site_symmetry_2
_geom_bond_publ_flag
C1 N3 1.356(2) . ?
C1 C5 1.370(3) . ?
C1 N4 1.396(2) . ?
C2 N4 1.459(3) . ?
C2 C3 1.501(3) . ?
C2 H2A 0.9700 . ?
C2 H2B 0.9700 . ?
C3 O1 1.439(3) . ?
C3 H3A 0.9700 . ?
C3 H3B 0.9700 . ?
C4 O2 1.192(3) . ?
C4 O1 1.342(3) . ?
C4 N4 1.359(2) . ?
C5 N1 1.365(2) . ?
C5 C6 1.467(3) . ?
C6 C7 1.389(3) . ?
C6 C12 1.395(3) . ?
C7 C8 1.378(3) . ?
C7 H7 0.9300 . ?
C8 C9 1.381(3) . ?
C8 H8 0.9300 . ?
C9 C11 1.381(3) . ?
C9 C10 1.508(3) . ?
C10 H10A 0.9600 . ?
C10 H10B 0.9600 . ?
C10 H10C 0.9600 . ?
C11 C12 1.375(3) . ?
C11 H11 0.9300 . ?
C12 H12 0.9300 . ?
C13 N3 1.465(3) . ?
C13 C14 1.503(3) . ?
C13 H13A 0.9700 . ?
C13 H13B 0.9700 . ?
C14 C19 1.371(3) . ?
C14 C15 1.385(3) . ?
C15 C16 1.372(4) . ?
C15 H15 0.9300 . ?
C16 C17 1.357(4) . ?
C16 H16 0.9300 . ?
C17 C18 1.365(4) . ?
C17 H17 0.9300 . ?
C18 C19 1.405(4) . ?
C18 H18 0.9300 . ?
C19 H19 0.9300 . ?
N1 N2 1.315(2) . ?
N2 N3 1.334(2) . ?
